data_4337759
loop_
_publ_author_name
'Bryan, Aimee M.'
'Long, Gary J.'
'Grandjean, Fernande'
'Power, Philip P.'

_publ_section_title
;
 Synthesis, Structural, Spectroscopic, and Magnetic Characterization of
 Two-Coordinate Cobalt(II) Aryloxides with Bent or Linear Coordination.
;
_journal_issue 5
_journal_name_full 'Inorganic chemistry'
_journal_page_first 2692
_journal_page_last 2698
_journal_paper_doi 10.1021/ic403098p
_journal_volume 53
_journal_year 2014
_chemical_formula_moiety 'C60 H74 Co0.93 O2'
_chemical_formula_sum 'C60 H74 Co0.93 O2'
_chemical_formula_weight 882.26
_chemical_name_systematic
;
 ?
;
_space_group_crystal_system monoclinic
_space_group_IT_number 14
_space_group_name_Hall '-P 2yn'
_space_group_name_H-M_alt 'P 1 21/n 1'
_symmetry_space_group_name_Hall '-P 2yn'
_symmetry_space_group_name_H-M 'P 1 21/n 1'
_atom_sites_solution_hydrogens mixed
_audit_creation_method SHELXL-2013
_cell_angle_alpha 90
_cell_angle_beta 90.3380(9)
_cell_angle_gamma 90
_cell_formula_units_Z 2
_cell_length_a 10.7205(7)
_cell_length_b 20.2142(13)
_cell_length_c 11.2077(7)
_cell_measurement_reflns_used 8174
_cell_measurement_temperature 90(2)
_cell_measurement_theta_max 27.48
_cell_measurement_theta_min 2.62
_cell_volume 2428.7(3)
_computing_cell_refinement 'SAINT V7.68A (Bruker, 2013)'
_computing_data_collection 'Apex2 (Bruker, 2013)'
_computing_data_reduction 'SAINT V7.68A (Bruker, 2013)'
_computing_molecular_graphics 'OLEX2 (Dolomanov, 2013)'
_computing_publication_material 'SHELXTL-2013 (Sheldrick, 2013)'
_computing_structure_refinement 'SHELXL-2013 (Sheldrick, 2013)'
_computing_structure_solution 'SHELXTL-2013 (Sheldrick, 2013)'
_diffrn_ambient_temperature 90(2)
_diffrn_detector_area_resol_mean 8.3
_diffrn_measured_fraction_theta_full 0.999
_diffrn_measured_fraction_theta_max 0.999
_diffrn_measurement_device_type 'Bruker Apex2'
_diffrn_measurement_method \w
_diffrn_radiation_type MoK\a
_diffrn_radiation_wavelength 0.71073
_diffrn_reflns_av_R_equivalents 0.0258
_diffrn_reflns_av_unetI/netI 0.0180
_diffrn_reflns_Laue_measured_fraction_full 0.999
_diffrn_reflns_Laue_measured_fraction_max 0.999
_diffrn_reflns_limit_h_max 13
_diffrn_reflns_limit_h_min -13
_diffrn_reflns_limit_k_max 26
_diffrn_reflns_limit_k_min -26
_diffrn_reflns_limit_l_max 14
_diffrn_reflns_limit_l_min -14
_diffrn_reflns_number 30302
_diffrn_reflns_point_group_measured_fraction_full 0.999
_diffrn_reflns_point_group_measured_fraction_max 0.999
_diffrn_reflns_theta_full 25.242
_diffrn_reflns_theta_max 27.481
_diffrn_reflns_theta_min 2.150
_diffrn_source 'fine-focus sealed tube'
_exptl_absorpt_coefficient_mu 0.375
_exptl_absorpt_correction_T_max 0.7456
_exptl_absorpt_correction_T_min 0.6580
_exptl_absorpt_correction_type multi-scan
_exptl_absorpt_process_details 'SADABS (Sheldrick, 2012)'
_exptl_crystal_colour red
_exptl_crystal_density_diffrn 1.206
_exptl_crystal_description block
_exptl_crystal_F_000 950
_exptl_crystal_size_max 0.943
_exptl_crystal_size_mid 0.887
_exptl_crystal_size_min 0.762
_refine_diff_density_max 0.740
_refine_diff_density_min -0.802
_refine_diff_density_rms 0.048
_refine_ls_extinction_method none
_refine_ls_goodness_of_fit_ref 1.048
_refine_ls_hydrogen_treatment constr
_refine_ls_matrix_type full
_refine_ls_number_parameters 296
_refine_ls_number_reflns 5556
_refine_ls_number_restraints 4
_refine_ls_restrained_S_all 1.123
_refine_ls_R_factor_all 0.0448
_refine_ls_R_factor_gt 0.0383
_refine_ls_shift/su_max 0.001
_refine_ls_shift/su_mean 0.000
_refine_ls_structure_factor_coef Fsqd
_refine_ls_weighting_details 'w=1/[\s^2^(Fo^2^)+(0.0380P)^2^+1.5674P] where P=(Fo^2^+2Fc^2^)/3'
_refine_ls_weighting_scheme calc
_refine_ls_wR_factor_gt 0.0902
_refine_ls_wR_factor_ref 0.0939
_reflns_Friedel_coverage 0.000
_reflns_number_gt 4849
_reflns_number_total 5556
_reflns_threshold_expression 'I > 2\s(I)'
_cod_data_source_file ic403098p_si_002.cif
_cod_data_source_block amb54
_cod_database_code 4337759
_shelx_space_group_comment
;
The symmetry employed for this shelxl refinement is uniquely defined
by the following loop, which should always be used as a source of
symmetry information in preference to the above space-group names.
They are only intended as comments.
;
_shelx_estimated_absorpt_t_min 0.719
_shelx_estimated_absorpt_t_max 0.763
_shelxl_version_number 2013-3

loop_
_space_group_symop_operation_xyz
'x, y, z'
'-x+1/2, y+1/2, -z+1/2'
'-x, -y, -z'
'x-1/2, -y-1/2, z-1/2'

loop_
_atom_site_label
_atom_site_type_symbol
_atom_site_fract_x
_atom_site_fract_y
_atom_site_fract_z
_atom_site_U_iso_or_equiv
_atom_site_adp_type
_atom_site_occupancy
_atom_site_site_symmetry_order
_atom_site_calc_flag
_atom_site_refinement_flags_posn
_atom_site_refinement_flags_adp
_atom_site_refinement_flags_occupancy
_atom_site_disorder_assembly
_atom_site_disorder_group
Co1 Co 0.5000 0.5000 0.5000 0.01744(10) Uani 0.9346(18) 2 d S . . . .
O1 O 0.44979(9) 0.42379(5) 0.57567(9) 0.0216(2) Uani 1 1 d . . . . .
C1 C 0.33336(12) 0.39853(7) 0.57448(12) 0.0182(3) Uani 1 1 d . . . . .
C2 C 0.23100(13) 0.43622(7) 0.53351(12) 0.0188(3) Uani 1 1 d . . . . .
C3 C 0.11152(13) 0.40855(7) 0.53313(13) 0.0217(3) Uani 1 1 d . . . . .
H3 H 0.0430 0.4338 0.5041 0.026 Uiso 1 1 calc R U . . .
C4 C 0.09149(13) 0.34473(7) 0.57449(13) 0.0227(3) Uani 1 1 d . . . . .
H4 H 0.0099 0.3264 0.5745 0.027 Uiso 1 1 calc R U . . .
C5 C 0.19240(13) 0.30810(7) 0.61579(12) 0.0211(3) Uani 1 1 d . . . . .
H5 H 0.1787 0.2645 0.6445 0.025 Uiso 1 1 calc R U . . .
C6 C 0.31356(13) 0.33351(7) 0.61639(12) 0.0187(3) Uani 1 1 d . . . . .
C7 C 0.41870(13) 0.29253(7) 0.66486(12) 0.0186(3) Uani 1 1 d . . . . .
C8 C 0.46446(14) 0.30525(7) 0.78056(13) 0.0230(3) Uani 1 1 d . . . . .
C16 C 0.40482(16) 0.35693(9) 0.85969(14) 0.0367(4) Uani 1 1 d D . . . .
H16 H 0.3356 0.3762 0.8154 0.044 Uiso 0.6338 1 d . U P A 1
C17 C 0.4853(3) 0.41192(14) 0.8965(3) 0.0349(7) Uiso 0.634(5) 1 d D . P A 1
H17A H 0.5560 0.3948 0.9430 0.052 Uiso 0.634(5) 1 calc R U P A 1
H17B H 0.4375 0.4429 0.9456 0.052 Uiso 0.634(5) 1 calc R U P A 1
H17C H 0.5163 0.4349 0.8257 0.052 Uiso 0.634(5) 1 calc R U P A 1
C18 C 0.3481(3) 0.32038(15) 0.9737(3) 0.0389(8) Uiso 0.634(5) 1 d D . P A 1
H18A H 0.4161 0.3020 1.0222 0.058 Uiso 0.634(5) 1 calc R U P A 1
H18B H 0.2927 0.2846 0.9475 0.058 Uiso 0.634(5) 1 calc R U P A 1
H18C H 0.3007 0.3522 1.0214 0.058 Uiso 0.634(5) 1 calc R U P A 1
H16A H 0.3829 0.3915 0.8030 0.047 Uiso 0.3662 1 d . U P A 2
C17B C 0.5057(4) 0.3927(2) 0.9414(4) 0.0311(12) Uiso 0.366(5) 1 d D . P A 2
H17D H 0.4708 0.4339 0.9727 0.047 Uiso 0.366(5) 1 calc R U P A 2
H17E H 0.5800 0.4026 0.8940 0.047 Uiso 0.366(5) 1 calc R U P A 2
H17F H 0.5287 0.3636 1.0079 0.047 Uiso 0.366(5) 1 calc R U P A 2
C18B C 0.2867(5) 0.3424(3) 0.9167(6) 0.059(2) Uiso 0.366(5) 1 d D . P A 2
H18D H 0.2260 0.3281 0.8563 0.089 Uiso 0.366(5) 1 calc R U P A 2
H18E H 0.2558 0.3823 0.9567 0.089 Uiso 0.366(5) 1 calc R U P A 2
H18F H 0.2986 0.3071 0.9756 0.089 Uiso 0.366(5) 1 calc R U P A 2
C9 C 0.56168(15) 0.26689(8) 0.82592(14) 0.0277(3) Uani 1 1 d . . . . .
H9 H 0.5942 0.2762 0.9031 0.033 Uiso 1 1 calc R U . . .
C10 C 0.61131(15) 0.21571(8) 0.76054(15) 0.0306(3) Uani 1 1 d . . . . .
H10 H 0.6778 0.1900 0.7924 0.037 Uiso 1 1 calc R U . . .
C11 C 0.56405(15) 0.20187(7) 0.64830(15) 0.0288(3) Uani 1 1 d . . . . .
H11 H 0.5974 0.1658 0.6045 0.035 Uiso 1 1 calc R U . . .
C12 C 0.46833(13) 0.23976(7) 0.59782(13) 0.0227(3) Uani 1 1 d . . . . .
C13 C 0.42121(15) 0.22532(8) 0.47208(14) 0.0293(3) Uani 1 1 d . . . . .
H13 H 0.3302 0.2361 0.4695 0.035 Uiso 1 1 calc R U . . .
C14 C 0.48634(18) 0.26962(9) 0.38170(15) 0.0364(4) Uani 1 1 d . . . . .
H14A H 0.5743 0.2569 0.3761 0.055 Uiso 1 1 calc R U . . .
H14B H 0.4804 0.3158 0.4074 0.055 Uiso 1 1 calc R U . . .
H14C H 0.4462 0.2646 0.3034 0.055 Uiso 1 1 calc R U . . .
C15 C 0.4363(2) 0.15283(9) 0.43475(18) 0.0473(5) Uani 1 1 d . . . . .
H15A H 0.3968 0.1242 0.4941 0.071 Uiso 1 1 calc R U . . .
H15B H 0.5252 0.1420 0.4295 0.071 Uiso 1 1 calc R U . . .
H15C H 0.3965 0.1459 0.3568 0.071 Uiso 1 1 calc R U . . .
C19 C 0.25032(12) 0.50642(7) 0.49419(13) 0.0199(3) Uani 1 1 d . . . . .
C20 C 0.25338(13) 0.55782(7) 0.58095(13) 0.0220(3) Uani 1 1 d . . . . .
C28 C 0.24366(14) 0.54221(8) 0.71355(13) 0.0265(3) Uani 1 1 d . . . . .
H28 H 0.2904 0.5002 0.7289 0.032 Uiso 1 1 calc R U . . .
C29 C 0.29937(16) 0.59597(9) 0.79440(15) 0.0340(4) Uani 1 1 d . . . . .
H29A H 0.2452 0.6350 0.7932 0.051 Uiso 1 1 calc R U . . .
H29B H 0.3824 0.6081 0.7655 0.051 Uiso 1 1 calc R U . . .
H29C H 0.3062 0.5792 0.8762 0.051 Uiso 1 1 calc R U . . .
C30 C 0.10762(16) 0.53113(10) 0.75020(15) 0.0361(4) Uani 1 1 d . . . . .
H30A H 0.0719 0.4950 0.7028 0.054 Uiso 1 1 calc R U . . .
H30B H 0.0597 0.5717 0.7361 0.054 Uiso 1 1 calc R U . . .
H30C H 0.1044 0.5197 0.8351 0.054 Uiso 1 1 calc R U . . .
C21 C 0.25853(14) 0.62338(7) 0.54159(14) 0.0258(3) Uani 1 1 d . . . . .
H21 H 0.2579 0.6582 0.5985 0.031 Uiso 1 1 calc R U . . .
C22 C 0.26457(14) 0.63857(7) 0.42168(14) 0.0255(3) Uani 1 1 d . . . . .
H22 H 0.2703 0.6834 0.3970 0.031 Uiso 1 1 calc R U . . .
C23 C 0.26224(13) 0.58855(7) 0.33745(14) 0.0242(3) Uani 1 1 d . . . . .
H23 H 0.2669 0.5995 0.2552 0.029 Uiso 1 1 calc R U . . .
C24 C 0.25321(13) 0.52239(7) 0.37095(13) 0.0211(3) Uani 1 1 d . . . . .
C25 C 0.24718(14) 0.46771(7) 0.27727(13) 0.0242(3) Uani 1 1 d . . . . .
H25 H 0.1873 0.4335 0.3064 0.029 Uiso 1 1 calc R U . . .
C26 C 0.37420(17) 0.43450(9) 0.26477(15) 0.0352(4) Uani 1 1 d . . . . .
H26A H 0.4007 0.4168 0.3423 0.053 Uiso 1 1 calc R U . . .
H26B H 0.4354 0.4670 0.2372 0.053 Uiso 1 1 calc R U . . .
H26C H 0.3681 0.3983 0.2068 0.053 Uiso 1 1 calc R U . . .
C27 C 0.20057(15) 0.49128(8) 0.15466(14) 0.0281(3) Uani 1 1 d . . . . .
H27A H 0.2642 0.5193 0.1177 0.042 Uiso 1 1 calc R U . . .
H27B H 0.1235 0.5168 0.1644 0.042 Uiso 1 1 calc R U . . .
H27C H 0.1842 0.4529 0.1036 0.042 Uiso 1 1 calc R U . . .

loop_
_atom_site_aniso_label
_atom_site_aniso_U_11
_atom_site_aniso_U_22
_atom_site_aniso_U_33
_atom_site_aniso_U_23
_atom_site_aniso_U_13
_atom_site_aniso_U_12
Co1 0.01654(15) 0.01487(15) 0.02087(16) 0.00247(10) -0.00266(10) -0.00269(10)
O1 0.0174(5) 0.0207(5) 0.0269(5) 0.0024(4) -0.0025(4) -0.0017(4)
C1 0.0173(6) 0.0193(6) 0.0180(6) -0.0023(5) -0.0010(5) -0.0011(5)
C2 0.0205(7) 0.0174(6) 0.0185(6) -0.0003(5) -0.0006(5) -0.0001(5)
C3 0.0188(7) 0.0236(7) 0.0228(7) 0.0006(5) -0.0027(5) 0.0014(5)
C4 0.0173(6) 0.0253(7) 0.0254(7) -0.0003(6) -0.0013(5) -0.0044(5)
C5 0.0241(7) 0.0178(6) 0.0214(7) 0.0014(5) -0.0005(5) -0.0035(5)
C6 0.0202(6) 0.0193(6) 0.0165(6) -0.0013(5) -0.0015(5) 0.0007(5)
C7 0.0194(6) 0.0160(6) 0.0204(6) 0.0018(5) -0.0002(5) -0.0014(5)
C8 0.0254(7) 0.0234(7) 0.0202(7) 0.0007(5) -0.0018(5) 0.0010(6)
C16 0.0405(9) 0.0433(10) 0.0261(8) -0.0134(7) -0.0105(7) 0.0146(8)
C9 0.0275(8) 0.0310(8) 0.0245(7) 0.0061(6) -0.0044(6) 0.0015(6)
C10 0.0264(8) 0.0247(8) 0.0408(9) 0.0090(7) -0.0031(7) 0.0049(6)
C11 0.0263(8) 0.0194(7) 0.0408(9) -0.0030(6) 0.0039(6) 0.0026(6)
C12 0.0220(7) 0.0198(7) 0.0262(7) -0.0035(5) 0.0021(5) -0.0033(5)
C13 0.0260(7) 0.0343(8) 0.0276(8) -0.0124(6) 0.0006(6) -0.0025(6)
C14 0.0515(11) 0.0314(9) 0.0261(8) -0.0013(7) -0.0066(7) -0.0010(8)
C15 0.0709(14) 0.0341(10) 0.0370(10) -0.0125(8) 0.0054(9) -0.0167(9)
C19 0.0156(6) 0.0185(7) 0.0257(7) 0.0010(5) -0.0021(5) 0.0007(5)
C20 0.0180(6) 0.0212(7) 0.0269(7) -0.0018(6) -0.0022(5) 0.0013(5)
C28 0.0284(8) 0.0252(7) 0.0260(7) -0.0028(6) -0.0016(6) 0.0023(6)
C29 0.0303(8) 0.0403(9) 0.0313(8) -0.0090(7) -0.0033(7) 0.0016(7)
C30 0.0343(9) 0.0433(10) 0.0309(8) -0.0079(7) 0.0051(7) -0.0066(7)
C21 0.0235(7) 0.0190(7) 0.0347(8) -0.0043(6) -0.0021(6) 0.0012(5)
C22 0.0219(7) 0.0170(7) 0.0375(8) 0.0033(6) -0.0021(6) 0.0003(5)
C23 0.0214(7) 0.0217(7) 0.0294(7) 0.0042(6) -0.0008(6) 0.0005(5)
C24 0.0182(6) 0.0197(6) 0.0254(7) 0.0012(5) -0.0005(5) 0.0010(5)
C25 0.0291(8) 0.0200(7) 0.0235(7) 0.0016(6) 0.0001(6) -0.0002(6)
C26 0.0419(10) 0.0366(9) 0.0272(8) -0.0028(7) -0.0013(7) 0.0152(7)
C27 0.0319(8) 0.0254(8) 0.0268(8) 0.0018(6) -0.0041(6) -0.0024(6)

loop_
_atom_type_symbol
_atom_type_description
_atom_type_scat_dispersion_real
_atom_type_scat_dispersion_imag
_atom_type_scat_source
C C 0.0033 0.0016 'International Tables Vol C Tables 4.2.6.8 and 6.1.1.4'
H H 0.0000 0.0000 'International Tables Vol C Tables 4.2.6.8 and 6.1.1.4'
O O 0.0106 0.0060 'International Tables Vol C Tables 4.2.6.8 and 6.1.1.4'
Co Co 0.3494 0.9721 'International Tables Vol C Tables 4.2.6.8 and 6.1.1.4'

loop_
_geom_angle_atom_site_label_1
_geom_angle_atom_site_label_2
_geom_angle_atom_site_label_3
_geom_angle
_geom_angle_site_symmetry_3
O1 Co1 O1 180.0 3_666
C1 O1 Co1 125.84(9) .
O1 C1 C2 121.13(12) .
O1 C1 C6 119.34(12) .
C2 C1 C6 119.52(12) .
C3 C2 C1 119.74(13) .
C3 C2 C19 120.36(12) .
C1 C2 C19 119.86(12) .
C4 C3 C2 120.96(13) .
C4 C3 H3 119.5 .
C2 C3 H3 119.5 .
C5 C4 C3 119.03(13) .
C5 C4 H4 120.5 .
C3 C4 H4 120.5 .
C4 C5 C6 121.89(13) .
C4 C5 H5 119.1 .
C6 C5 H5 119.1 .
C5 C6 C1 118.84(12) .
C5 C6 C7 119.73(12) .
C1 C6 C7 121.40(12) .
C8 C7 C12 119.90(13) .
C8 C7 C6 119.37(12) .
C12 C7 C6 120.68(12) .
C9 C8 C7 119.38(14) .
C9 C8 C16 119.20(13) .
C7 C8 C16 121.30(13) .
C18B C16 C8 119.4(3) .
C17 C16 C8 116.00(17) .
C18B C16 C17B 115.6(3) .
C8 C16 C17B 111.3(2) .
C17 C16 C18 110.56(19) .
C8 C16 C18 108.26(17) .
C17 C16 H16 106.6 .
C8 C16 H16 107.5 .
C18 C16 H16 107.5 .
C18B C16 H16A 103.0 .
C8 C16 H16A 102.4 .
C17B C16 H16A 102.2 .
C16 C17 H17A 109.5 .
C16 C17 H17B 109.5 .
H17A C17 H17B 109.5 .
C16 C17 H17C 109.5 .
H17A C17 H17C 109.5 .
H17B C17 H17C 109.5 .
C16 C18 H18A 109.5 .
C16 C18 H18B 109.5 .
H18A C18 H18B 109.5 .
C16 C18 H18C 109.5 .
H18A C18 H18C 109.5 .
H18B C18 H18C 109.5 .
C16 C17B H17D 109.5 .
C16 C17B H17E 109.5 .
H17D C17B H17E 109.5 .
C16 C17B H17F 109.5 .
H17D C17B H17F 109.5 .
H17E C17B H17F 109.5 .
C16 C18B H18D 109.5 .
C16 C18B H18E 109.5 .
H18D C18B H18E 109.5 .
C16 C18B H18F 109.5 .
H18D C18B H18F 109.5 .
H18E C18B H18F 109.5 .
C10 C9 C8 120.99(14) .
C10 C9 H9 119.5 .
C8 C9 H9 119.5 .
C9 C10 C11 119.73(14) .
C9 C10 H10 120.1 .
C11 C10 H10 120.1 .
C10 C11 C12 121.47(14) .
C10 C11 H11 119.3 .
C12 C11 H11 119.3 .
C11 C12 C7 118.50(14) .
C11 C12 C13 120.56(13) .
C7 C12 C13 120.93(13) .
C12 C13 C14 110.59(13) .
C12 C13 C15 113.64(15) .
C14 C13 C15 109.32(14) .
C12 C13 H13 107.7 .
C14 C13 H13 107.7 .
C15 C13 H13 107.7 .
C13 C14 H14A 109.5 .
C13 C14 H14B 109.5 .
H14A C14 H14B 109.5 .
C13 C14 H14C 109.5 .
H14A C14 H14C 109.5 .
H14B C14 H14C 109.5 .
C13 C15 H15A 109.5 .
C13 C15 H15B 109.5 .
H15A C15 H15B 109.5 .
C13 C15 H15C 109.5 .
H15A C15 H15C 109.5 .
H15B C15 H15C 109.5 .
C24 C19 C20 119.90(13) .
C24 C19 C2 120.32(12) .
C20 C19 C2 119.49(13) .
C21 C20 C19 118.50(13) .
C21 C20 C28 120.48(13) .
C19 C20 C28 120.93(13) .
C20 C28 C29 113.64(13) .
C20 C28 C30 111.23(13) .
C29 C28 C30 108.23(13) .
C20 C28 H28 107.8 .
C29 C28 H28 107.8 .
C30 C28 H28 107.8 .
C28 C29 H29A 109.5 .
C28 C29 H29B 109.5 .
H29A C29 H29B 109.5 .
C28 C29 H29C 109.5 .
H29A C29 H29C 109.5 .
H29B C29 H29C 109.5 .
C28 C30 H30A 109.5 .
C28 C30 H30B 109.5 .
H30A C30 H30B 109.5 .
C28 C30 H30C 109.5 .
H30A C30 H30C 109.5 .
H30B C30 H30C 109.5 .
C22 C21 C20 121.35(14) .
C22 C21 H21 119.3 .
C20 C21 H21 119.3 .
C21 C22 C23 120.07(14) .
C21 C22 H22 120.0 .
C23 C22 H22 120.0 .
C22 C23 C24 121.27(14) .
C22 C23 H23 119.4 .
C24 C23 H23 119.4 .
C23 C24 C19 118.87(13) .
C23 C24 C25 120.86(13) .
C19 C24 C25 120.27(13) .
C26 C25 C24 110.36(13) .
C26 C25 C27 109.90(13) .
C24 C25 C27 113.80(12) .
C26 C25 H25 107.5 .
C24 C25 H25 107.5 .
C27 C25 H25 107.5 .
C25 C26 H26A 109.5 .
C25 C26 H26B 109.5 .
H26A C26 H26B 109.5 .
C25 C26 H26C 109.5 .
H26A C26 H26C 109.5 .
H26B C26 H26C 109.5 .
C25 C27 H27A 109.5 .
C25 C27 H27B 109.5 .
H27A C27 H27B 109.5 .
C25 C27 H27C 109.5 .
H27A C27 H27C 109.5 .
H27B C27 H27C 109.5 .

loop_
_geom_bond_atom_site_label_1
_geom_bond_atom_site_label_2
_geom_bond_distance
_geom_bond_site_symmetry_2
Co1 O1 1.8406(10) .
Co1 O1 1.8407(10) 3_666
O1 C1 1.3486(16) .
C1 C2 1.4105(19) .
C1 C6 1.4121(19) .
C2 C3 1.3976(19) .
C2 C19 1.5008(19) .
C3 C4 1.388(2) .
C3 H3 0.9500 .
C4 C5 1.388(2) .
C4 H4 0.9500 .
C5 C6 1.3968(19) .
C5 H5 0.9500 .
C6 C7 1.4983(19) .
C7 C8 1.4074(19) .
C7 C12 1.4107(19) .
C8 C9 1.393(2) .
C8 C16 1.514(2) .
C16 C18B 1.451(4) .
C16 C17 1.465(3) .
C16 C17B 1.587(4) .
C16 C18 1.600(3) .
C16 H16 0.9718 .
C16 H16A 0.9724 .
C17 H17A 0.9800 .
C17 H17B 0.9800 .
C17 H17C 0.9800 .
C18 H18A 0.9800 .
C18 H18B 0.9800 .
C18 H18C 0.9800 .
C17B H17D 0.9800 .
C17B H17E 0.9800 .
C17B H17F 0.9800 .
C18B H18D 0.9800 .
C18B H18E 0.9800 .
C18B H18F 0.9800 .
C9 C10 1.377(2) .
C9 H9 0.9500 .
C10 C11 1.382(2) .
C10 H10 0.9500 .
C11 C12 1.397(2) .
C11 H11 0.9500 .
C12 C13 1.522(2) .
C13 C14 1.524(2) .
C13 C15 1.533(2) .
C13 H13 1.0000 .
C14 H14A 0.9800 .
C14 H14B 0.9800 .
C14 H14C 0.9800 .
C15 H15A 0.9800 .
C15 H15B 0.9800 .
C15 H15C 0.9800 .
C19 C24 1.419(2) .
C19 C20 1.423(2) .
C20 C21 1.398(2) .
C20 C28 1.523(2) .
C28 C29 1.534(2) .
C28 C30 1.534(2) .
C28 H28 1.0000 .
C29 H29A 0.9800 .
C29 H29B 0.9800 .
C29 H29C 0.9800 .
C30 H30A 0.9800 .
C30 H30B 0.9800 .
C30 H30C 0.9800 .
C21 C22 1.380(2) .
C21 H21 0.9500 .
C22 C23 1.383(2) .
C22 H22 0.9500 .
C23 C24 1.392(2) .
C23 H23 0.9500 .
C24 C25 1.526(2) .
C25 C26 1.525(2) .
C25 C27 1.535(2) .
C25 H25 1.0000 .
C26 H26A 0.9800 .
C26 H26B 0.9800 .
C26 H26C 0.9800 .
C27 H27A 0.9800 .
C27 H27B 0.9800 .
C27 H27C 0.9800 .

loop_
_geom_torsion_atom_site_label_1
_geom_torsion_atom_site_label_2
_geom_torsion_atom_site_label_3
_geom_torsion_atom_site_label_4
_geom_torsion
Co1 O1 C1 C2 -13.15(18)
Co1 O1 C1 C6 167.64(9)
O1 C1 C2 C3 179.84(12)
C6 C1 C2 C3 -1.0(2)
O1 C1 C2 C19 -2.1(2)
C6 C1 C2 C19 177.15(12)
C1 C2 C3 C4 1.1(2)
C19 C2 C3 C4 -176.97(13)
C2 C3 C4 C5 -0.5(2)
C3 C4 C5 C6 -0.3(2)
C4 C5 C6 C1 0.5(2)
C4 C5 C6 C7 178.43(13)
O1 C1 C6 C5 179.40(12)
C2 C1 C6 C5 0.18(19)
O1 C1 C6 C7 1.46(19)
C2 C1 C6 C7 -177.75(12)
C5 C6 C7 C8 -101.24(16)
C1 C6 C7 C8 76.68(17)
C5 C6 C7 C12 76.04(17)
C1 C6 C7 C12 -106.04(16)
C12 C7 C8 C9 2.3(2)
C6 C7 C8 C9 179.60(13)
C12 C7 C8 C16 -173.80(14)
C6 C7 C8 C16 3.5(2)
C9 C8 C16 C18B -100.6(4)
C7 C8 C16 C18B 75.5(4)
C9 C8 C16 C17 64.9(2)
C7 C8 C16 C17 -119.0(2)
C9 C8 C16 C17B 38.1(3)
C7 C8 C16 C17B -145.8(3)
C9 C8 C16 C18 -60.0(2)
C7 C8 C16 C18 116.10(18)
C7 C8 C9 C10 -1.7(2)
C16 C8 C9 C10 174.46(15)
C8 C9 C10 C11 -0.2(2)
C9 C10 C11 C12 1.5(2)
C10 C11 C12 C7 -0.9(2)
C10 C11 C12 C13 177.57(15)
C8 C7 C12 C11 -1.0(2)
C6 C7 C12 C11 -178.27(13)
C8 C7 C12 C13 -179.48(13)
C6 C7 C12 C13 3.2(2)
C11 C12 C13 C14 -95.27(18)
C7 C12 C13 C14 83.19(18)
C11 C12 C13 C15 28.1(2)
C7 C12 C13 C15 -153.43(15)
C3 C2 C19 C24 -79.01(17)
C1 C2 C19 C24 102.89(16)
C3 C2 C19 C20 94.79(16)
C1 C2 C19 C20 -83.31(17)
C24 C19 C20 C21 0.3(2)
C2 C19 C20 C21 -173.49(13)
C24 C19 C20 C28 176.83(13)
C2 C19 C20 C28 3.0(2)
C21 C20 C28 C29 -26.8(2)
C19 C20 C28 C29 156.76(13)
C21 C20 C28 C30 95.62(17)
C19 C20 C28 C30 -80.80(17)
C19 C20 C21 C22 -2.0(2)
C28 C20 C21 C22 -178.55(13)
C20 C21 C22 C23 1.7(2)
C21 C22 C23 C24 0.3(2)
C22 C23 C24 C19 -2.0(2)
C22 C23 C24 C25 178.34(13)
C20 C19 C24 C23 1.6(2)
C2 C19 C24 C23 175.40(13)
C20 C19 C24 C25 -178.70(13)
C2 C19 C24 C25 -4.9(2)
C23 C24 C25 C26 101.17(16)
C19 C24 C25 C26 -78.49(17)
C23 C24 C25 C27 -22.9(2)
C19 C24 C25 C27 157.42(13)
